data_2002036
loop_
_publ_author_name
'Gelmini, L.'
'Puddephatt, R. J.'
'Vittal, J. J.'

_publ_section_title
;Structure of
 dichloro(\h^5^-cyclopentadienyl)(2-propenyl-\h^5^-cyclopentadienyl)titanium(IV)
;
_journal_issue 1
_journal_name_full 'Acta Crystallographica Section C'
_journal_page_first 30
_journal_page_last 33
_journal_paper_doi 10.1107/S0108270192004281
_journal_volume 49
_journal_year 1993
_chemical_formula_sum 'C13 H14 Cl2 Ti'
_chemical_formula_weight 289.06
_symmetry_cell_setting monoclinic
_symmetry_space_group_name_Hall '-P 2ybc'
_symmetry_space_group_name_H-M 'P 1 21/c 1'
_cell_angle_alpha 90
_cell_angle_beta 97.110(10)
_cell_angle_gamma 90
_cell_formula_units_Z 4
_cell_length_a 8.2760(10)
_cell_length_b 12.032(2)
_cell_length_c 12.987(2)
_cell_volume 1283.3(3)
_diffrn_radiation_type Mo
_diffrn_radiation_wavelength 0.71073
_exptl_absorpt_coefficient_mu 1.05
_exptl_crystal_density_diffrn 1.496
_exptl_crystal_density_meas 1.45(5)
_exptl_crystal_F_000 592
_cod_data_source_file cd0086.cif
_cod_data_source_block cd0086_structure_1_of_1
_cod_original_cell_volume 1283(7)
_cod_original_formula_sum 'C13 H14 Cl2 Ti1'
_cod_database_code 2002036

loop_
_atom_site_label
_atom_site_fract_x
_atom_site_fract_y
_atom_site_fract_z
_atom_site_U_iso_or_equiv
Ti .75727(8) .21097(5) .19594(5) .0298(2)
Cl(1) .75940(10) .36400(10) .30940(10) .0432(3)
Cl(2) .75020(10) .07580(10) .32820(10) .0485(3)
C(1) .5884(9) .2550(10) .0408(6) .037(2)
C(2) .5788(9) .1389(9) .0557(7) .036(2)
C(3) .5051(11) .1192(8) .1439(9) .046(2)
C(4) .4685(9) .2240(12) .1875(6) .043(2)
C(5) .5207(12) .3099(7) .1234(10) .049(2)
C(6) 1.0074(5) .1113(3) .1841(3) .0410(10)
C(7) .9351(5) .1395(4) .0852(3) .0480(10)
C(8) .9382(5) .2559(4) .0761(3) .0480(10)
C(9) 1.0116(5) .2991(4) .1700(3) .0420(10)
C(10) 1.0574(4) .2101(3) .2389(3) .0350(10)
C(11) 1.1447(5) .2165(4) .3447(3) .0420(10)
C(12) 1.1855(6) .1133(4) .3998(4) .063(2)
C(13) 1.1909(5) .3189(4) .3860(4) .0610(10)
C(1') .5550(16) .3002(11) .0761(13) .043(3)
C(2') .5853(13) .1973(17) .0368(9) .040(3)
C(3') .5403(19) .1103(12) .1024(16) .059(5)
C(4') .4700(12) .1665(13) .1813(8) .030(3)
C(5') .4785(14) .2797(13) .1653(11) .037(3)
H(1) .63402 .29459 -.01379 ?
H(2) .61571 .08592 .01019 ?
H(3) .48197 .05010 .17256 ?
H(4) .41761 .23664 .24892 ?
H(5) .51159 .38774 .13376 ?
H(6) 1.02386 .03704 .21262 ?
H(7) .89125 .08818 .03222 ?
H(8) .89562 .29825 .01609 ?
H(9) 1.03093 .37693 .18651 ?
H(121) 1.14289 .05240 .35840 ?
H(122) 1.13985 .11338 .46339 ?
H(123) 1.30052 .10642 .41358 ?
H(131) 1.13349 .35752 .43397 ?
H(132) 1.29822 .34768 .38922 ?
H(2') .64359 .18056 -.02646 ?
H(3') .55236 .03161 .09198 ?
H(4') .42662 .12739 .23685 ?
H(5') .44014 .33552 .20795 ?

loop_
_geom_angle_atom_site_label_1
_geom_angle_atom_site_label_2
_geom_angle_atom_site_label_3
_geom_angle
C(9) Ti Cl(2) 120.1(1)
C(10) Ti Cl(2) 87.1(1)
C(5) C(1) C(2) 108.7(7)
C(4) C(3) C(2) 108.3(7)
C(4) C(5) C(1) 106.1(7)
C(8) C(7) C(6) 108.1(4)
C(10) C(9) C(8) 108.9(4)
C(11) C(10) C(6) 126.2(3)
C(12) C(11) C(10) 118.2(4)
C(13) C(11) C(12) 122.5(4)
C(3') C(2') C(1') 111.4(1.1)
C(5') C(4') C(3') 109.3(1.0)
Cl(2) Ti Cl(1) 94.71(4)
C(1) Ti Cl(2) 134.8(2)
C(2) Ti Cl(2) 103.7(3)
C(3) Ti Cl(2) 77.8(2)
C(4) Ti Cl(2) 87.9(3)
C(5) Ti Cl(2) 122.4(3)
C(6) Ti Cl(2) 78.5(1)
C(7) Ti Cl(2) 105.3(1)
C(8) Ti Cl(2) 135.6(1)
C(10) Ti Cl(1) 86.1(1)
C(3) C(2) C(1) 108.7(7)
C(5) C(4) C(3) 108.3(7)
C(10) C(6) C(7) 108.9(4)
C(9) C(8) C(7) 108.0(4)
C(9) C(10) C(6) 106.1(3)
C(11) C(10) C(9) 127.7(4)
C(13) C(11) C(10) 119.3(4)
C(5') C(1') C(2') 105.6(1.0)
C(4') C(3') C(2') 104.1(1.1)
C(4') C(5') C(1') 109.4(1.0)
C(1) Ti Cl(1) 108.4(3)
C(2) Ti Cl(1) 136.4(2)
C(3) Ti Cl(1) 118.5(3)
C(4) Ti Cl(1) 84.7(3)
C(5) Ti Cl(1) 78.4(2)
C(6) Ti Cl(1) 119.3(1)
C(7) Ti Cl(1) 136.0(1)
C(8) Ti Cl(1) 106.1(1)
C(9) Ti Cl(1) 78.6(1)
C(1') Ti Cl(2) 134.4(3)
C(2') Ti Cl(2) 121.3(5)
C(3') Ti Cl(2) 86.3(5)
C(4') Ti Cl(2) 78.1(3)
C(5') Ti Cl(2) 104.1(4)
C(1') Ti Cl(1) 90.4(4)
C(2') Ti Cl(1) 123.9(4)
C(3') Ti Cl(1) 131.7(4)
C(4') Ti Cl(1) 98.8(4)
C(5') Ti Cl(1) 76.7(3)
C(3) Ti C(2) 33.9(3)
C(5) Ti C(1) 35.1(3)
C(7) Ti C(6) 34.2(2)
C(8) Ti C(7) 35.3(2)
C(10) Ti C(9) 33.5(1)
C(2) Ti C(1) 34.8(3)
C(4) Ti C(3) 34.9(3)
C(5) Ti C(4) 34.8(3)
C(10) Ti C(6) 33.9(1)
C(9) Ti C(8) 34.2(2)
C(3') Ti C(2') 35.1(5)
C(5') Ti C(1') 33.9(4)
C(1') Ti C(1) 18.9(3)
C(2') Ti C(1) 16.9(3)
C(3') Ti C(2) 19.4(4)
C(4') Ti C(3) 19.7(3)
C(5') Ti C(4) 17.6(3)
C(2') Ti C(1') 33.6(5)
C(4') Ti C(3') 34.2(4)
C(5') Ti C(4') 33.0(4)
C(1') Ti C(5) 17.3(3)
C(2') Ti C(2) 18.2(3)
C(3') Ti C(3) 15.8(4)
C(4') Ti C(4) 16.7(3)
C(5') Ti C(5) 18.4(3)

loop_
_geom_bond_atom_site_label_1
_geom_bond_atom_site_label_2
_geom_bond_distance
Ti Cl(1) 2.3560(10)
Ti C(1) 2.365(7)
Ti C(3) 2.384(8)
Ti C(5) 2.384(8)
Ti C(7) 2.345(4)
Ti C(9) 2.418(4)
C(1) C(2) 1.414(11)
C(3) C(4) 1.430(12)
C(5) C(1) 1.432(12)
C(7) C(8) 1.397(7)
C(9) C(10) 1.417(5)
C(10) C(11) 1.474(5)
C(11) C(13) 1.378(6)
Ti C(2') 2.366(11)
Ti C(4') 2.421(9)
C(1') C(2') 1.375(19)
C(3') C(4') 1.411(19)
C(5') C(1') 1.409(17)
C(3) C(3') 0.652(16)
C(5) C(5') 0.772(12)
Ti Cl(2) 2.3720(10)
Ti C(2) 2.364(7)
Ti C(4) 2.384(7)
Ti C(6) 2.414(4)
Ti C(8) 2.352(4)
Ti C(10) 2.478(4)
C(2) C(3) 1.384(12)
C(4) C(5) 1.427(13)
C(6) C(7) 1.390(6)
C(8) C(9) 1.395(6)
C(10) C(6) 1.421(5)
C(11) C(12) 1.452(6)
Ti C(1') 2.394(11)
Ti C(3') 2.372(14)
Ti C(5') 2.436(10)
C(2') C(3') 1.43(2)
C(4') C(5') 1.381(17)
C(2) C(3') .798(16)
C(5) C(1') .718(13)
C(1) C(2') .696(14)
C(3) C(4') .823(11)
C(4) C(5') .738(12)
C(1) C(1') .784(14)
C(2) C(2') .748(13)
C(4) C(4') .697(12)
